data_1522695
loop_
_publ_author_name
'Pierre, J.'
'Siaud, E.'

_publ_section_title
;
 Structure cristalline et proprietes magnetique du compose Gd Pb
;
_journal_name_full
;
Comptes Rendus Hebdomadaires des Seances de l'Academie des Sciences, Serie B
;
_journal_page_first 1483
_journal_page_last 1485
_journal_volume 266
_journal_year 1968
_chemical_formula_sum 'Gd Pd'
_space_group_IT_number 63
_symmetry_space_group_name_Hall '-C 2c 2'
_symmetry_space_group_name_H-M 'C m c m'
_cell_angle_alpha 90
_cell_angle_beta 90
_cell_angle_gamma 90
_cell_formula_units_Z 4
_cell_length_a 3.736
_cell_length_b 10.55
_cell_length_c 4.548
_cell_volume 179.259
_citation_journal_id_ASTM CHDBAN
_cod_data_source_file Pierre_CHDBAN_1968_469.cif
_cod_data_source_block Gd1Pd1
_cod_original_cell_volume 179.2585
_cod_original_formula_sum 'Gd1 Pd1'
_cod_database_code 1522695

loop_
_symmetry_equiv_pos_as_xyz
x,y,z
-x,-y,z+1/2
x,-y,-z
-x,y,-z+1/2
-x,-y,-z
x,y,-z-1/2
-x,y,z
x,-y,z-1/2
x+1/2,y+1/2,z
-x+1/2,-y+1/2,z+1/2
x+1/2,-y+1/2,-z
-x+1/2,y+1/2,-z+1/2
-x+1/2,-y+1/2,-z
x+1/2,y+1/2,-z-1/2
-x+1/2,y+1/2,z
x+1/2,-y+1/2,z-1/2

loop_
_atom_site_label
_atom_site_type_symbol
_atom_site_fract_x
_atom_site_fract_y
_atom_site_fract_z
_atom_site_occupancy
_atom_site_U_iso_or_equiv
Gd1 Gd 0 0.14 0.25 1 0.0
Pd1 Pd 0 0.415 0.25 1 0.0
